data_8103402
loop_
_publ_author_name
'Brec, R.'
'van der Lee, A.'
'Evain, M.'
'Boucher, F.'

_publ_section_title
;
 Temperature dependence of the silver distribution in Ag2MnP2S6 by single
 crystal X-ray diffraction
;
_journal_name_full 'Zeitschrift fuer Kristallographie (149,1979-)'
_journal_page_first 247
_journal_page_last 264
_journal_volume 203
_journal_year 1993
_chemical_formula_sum 'Ag2 Mn P2 S6'
_chemical_name_systematic 'Ag2 Mn (P2 S6)'
_space_group_IT_number 15
_symmetry_space_group_name_Hall '-C 2yac'
_symmetry_space_group_name_H-M 'C 1 2/n 1'
_cell_angle_alpha 90
_cell_angle_beta 108.23
_cell_angle_gamma 90
_cell_formula_units_Z 4
_cell_length_a 6.343
_cell_length_b 10.938
_cell_length_c 13.946
_cell_volume 919.006
_citation_journal_id_ASTM ZEKRDZ
_cod_data_source_file silver2-3_127.cif
_cod_data_source_block Ag2Mn1P2S6
_cod_original_cell_volume 919.0059
_cod_original_sg_symbol_Hall '-C 2yc (x+1/4,y-1/4,z)'
_cod_original_formula_sum 'Ag2 Mn1 P2 S6'
_cod_database_code 8103402

loop_
_symmetry_equiv_pos_as_xyz
x,y,z
-x+1/2,y,-z+1/2
-x+1/2,-y+1/2,-z
x,-y+1/2,z-1/2
x+1/2,y+1/2,z
-x+1,y+1/2,-z+1/2
-x+1,-y+1,-z
x+1/2,-y+1,z-1/2

loop_
_atom_site_label
_atom_site_type_symbol
_atom_site_fract_x
_atom_site_fract_y
_atom_site_fract_z
_atom_site_occupancy
_atom_site_U_iso_or_equiv
Mn1 Mn+2 0.25 0.577 0.25 1 0.0
P1 P+4 0.6968 0.7532 0.666 1 0.0
S3 S-2 0.5382 0.7189 0.3753 1 0.0
S2 S-2 0.4744 0.6081 0.1205 1 0.0
Ag2 Ag+1 0.635 0.413 0.072 0.04 0.0
Ag1 Ag+1 0.6697 0.4113 0.121 0.95 0.0
S1 S-2 0.5565 0.5882 0.6202 1 0.0
